data_7063315
loop_
_publ_author_name
'Kwon, Hyoung Soon'
'Park, Geon Hyeong'
'Ju, Huiyeong'
'Lee, Eunji'
'Kim, Yong-Joo'

_publ_section_title
;
 Facile formation of tetrazole--thiolato Pd(ii) and Pt(ii) complexes
 through deprotonation or oxidative addition using organic
 tetrazole--thiones
;
_journal_issue 30
_journal_name_full 'New Journal of Chemistry'
_journal_page_first 13358
_journal_page_last 13372
_journal_paper_doi 10.1039/D4NJ01429D
_journal_volume 48
_journal_year 2024
_chemical_formula_moiety 'C28 H42 N8 P2 Pd S2, C H2 Cl2'
_chemical_formula_sum 'C29 H44 Cl2 N8 P2 Pd S2'
_chemical_formula_weight 808.08
_space_group_crystal_system orthorhombic
_space_group_IT_number 20
_space_group_name_Hall 'C 2c 2'
_space_group_name_H-M_alt 'C 2 2 21'
_atom_sites_solution_hydrogens geom
_audit_creation_method SHELXL-2018/1
_audit_update_record
;
2024-03-07 deposited with the CCDC.	2024-06-27 downloaded from the CCDC.
;
_cell_angle_alpha 90
_cell_angle_beta 90
_cell_angle_gamma 90
_cell_formula_units_Z 4
_cell_length_a 12.1391(7)
_cell_length_b 19.4487(11)
_cell_length_c 15.6956(8)
_cell_measurement_reflns_used 9991
_cell_measurement_temperature 223(2)
_cell_measurement_theta_max 27.16
_cell_measurement_theta_min 2.37
_cell_volume 3705.6(4)
_computing_cell_refinement 'Bruker SAINT'
_computing_data_collection 'Bruker APEX2'
_computing_data_reduction 'Bruker SAINT'
_computing_molecular_graphics 'Bruker SHELXTL'
_computing_publication_material 'Bruker SHELXTL'
_computing_structure_refinement 'SHELXL-2018/1 (Sheldrick, 2018)'
_computing_structure_solution 'SHELXL-2018/1 (Sheldrick, 2018)'
_diffrn_ambient_temperature 223(2)
_diffrn_measured_fraction_theta_full 0.995
_diffrn_measured_fraction_theta_max 0.996
_diffrn_measurement_device_type 'PHOTON 100 CMOS'
_diffrn_measurement_method '\f and \w scans'
_diffrn_radiation_monochromator graphite
_diffrn_radiation_source 'sealed tube'
_diffrn_radiation_type MoK\a
_diffrn_radiation_wavelength 0.71073
_diffrn_reflns_av_R_equivalents 0.1079
_diffrn_reflns_av_unetI/netI 0.0369
_diffrn_reflns_Laue_measured_fraction_full 0.995
_diffrn_reflns_Laue_measured_fraction_max 0.996
_diffrn_reflns_limit_h_max 16
_diffrn_reflns_limit_h_min -16
_diffrn_reflns_limit_k_max 25
_diffrn_reflns_limit_k_min -25
_diffrn_reflns_limit_l_max 19
_diffrn_reflns_limit_l_min -20
_diffrn_reflns_number 70396
_diffrn_reflns_point_group_measured_fraction_full 0.996
_diffrn_reflns_point_group_measured_fraction_max 0.996
_diffrn_reflns_theta_full 25.242
_diffrn_reflns_theta_max 28.337
_diffrn_reflns_theta_min 2.094
_exptl_absorpt_coefficient_mu 0.876
_exptl_absorpt_correction_T_max 0.7457
_exptl_absorpt_correction_T_min 0.6987
_exptl_absorpt_correction_type multi-scan
_exptl_absorpt_process_details '(SADABS; Sheldrick, 1996)'
_exptl_crystal_colour colourless
_exptl_crystal_density_diffrn 1.448
_exptl_crystal_description Rod
_exptl_crystal_F_000 1664
_exptl_crystal_size_max 0.150
_exptl_crystal_size_mid 0.100
_exptl_crystal_size_min 0.070
_refine_diff_density_max 0.550
_refine_diff_density_min -0.312
_refine_diff_density_rms 0.066
_refine_ls_abs_structure_details
;
 Flack x determined using 1595 quotients [(I+)-(I-)]/[(I+)+(I-)]
 (Parsons, Flack and Wagner, Acta Cryst. B69 (2013) 249-259).
;
_refine_ls_abs_structure_Flack -0.018(10)
_refine_ls_extinction_method none
_refine_ls_goodness_of_fit_ref 1.053
_refine_ls_hydrogen_treatment constr
_refine_ls_matrix_type full
_refine_ls_number_parameters 204
_refine_ls_number_reflns 4619
_refine_ls_number_restraints 0
_refine_ls_restrained_S_all 1.053
_refine_ls_R_factor_all 0.0451
_refine_ls_R_factor_gt 0.0313
_refine_ls_shift/su_max 0.002
_refine_ls_shift/su_mean 0.000
_refine_ls_structure_factor_coef Fsqd
_refine_ls_weighting_details 'w=1/[\s^2^(Fo^2^)+(0.0269P)^2^+2.0377P] where P=(Fo^2^+2Fc^2^)/3'
_refine_ls_weighting_scheme calc
_refine_ls_wR_factor_gt 0.0568
_refine_ls_wR_factor_ref 0.0606
_reflns_Friedel_coverage 0.804
_reflns_Friedel_fraction_full 0.998
_reflns_Friedel_fraction_max 0.995
_reflns_number_gt 4004
_reflns_number_total 4619
_reflns_threshold_expression 'I > 2\s(I)'
_cod_data_source_file d4nj01429d2.cif
_cod_data_source_block KSH-30
_cod_depositor_comments
;
The following automatic conversions were performed:

data item '_exptl_absorpt_correction_type' value 'Multi-scan' was
changed to 'multi-scan' in accordance with the
/home/data/users/saulius/crontab/automatic-downloads/rss-feeds/RSC/lib/dictionaries/cif_core.dic
dictionary named 'cif_core.dic' version 2.4.2 last updated on
2011-04-26.

Automatic conversion script
Id: cif_fix_values 8170 2020-07-09 18:12:32Z antanas 

 Adding full bibliography for 7063314--7063321.cif.
;
_cod_database_code 7063315
_shelx_shelxl_version_number 2018/1
_shelx_space_group_comment
;
The symmetry employed for this shelxl refinement is uniquely defined
by the following loop, which should always be used as a source of
symmetry information in preference to the above space-group names.
They are only intended as comments.
;
_shelx_estimated_absorpt_t_min 0.880
_shelx_estimated_absorpt_t_max 0.941

loop_
_space_group_symop_operation_xyz
'x, y, z'
'-x, -y, z+1/2'
'-x, y, -z+1/2'
'x, -y, -z'
'x+1/2, y+1/2, z'
'-x+1/2, -y+1/2, z+1/2'
'-x+1/2, y+1/2, -z+1/2'
'x+1/2, -y+1/2, -z'

loop_
_atom_site_label
_atom_site_type_symbol
_atom_site_fract_x
_atom_site_fract_y
_atom_site_fract_z
_atom_site_U_iso_or_equiv
_atom_site_adp_type
_atom_site_occupancy
_atom_site_site_symmetry_order
_atom_site_calc_flag
_atom_site_refinement_flags_posn
_atom_site_refinement_flags_adp
_atom_site_refinement_flags_occupancy
_atom_site_disorder_assembly
_atom_site_disorder_group
Pd1 Pd 0.500000 0.53120(2) 0.750000 0.02154(9) Uani 1 2 d S T P . .
P1 P 0.42020(9) 0.61652(5) 0.67552(6) 0.0337(2) Uani 1 1 d . . . . .
S1 S 0.59475(9) 0.44784(5) 0.83425(6) 0.0356(2) Uani 1 1 d . . . . .
N1 N 0.7388(3) 0.35320(15) 0.77649(18) 0.0285(7) Uani 1 1 d . . . . .
N2 N 0.7916(3) 0.33410(18) 0.7040(2) 0.0376(8) Uani 1 1 d . . . . .
N3 N 0.7606(3) 0.37676(19) 0.6458(2) 0.0404(8) Uani 1 1 d . . . . .
N4 N 0.6887(3) 0.42374(16) 0.67726(19) 0.0349(7) Uani 1 1 d . . . . .
C1 C 0.4872(5) 0.69757(17) 0.7028(2) 0.0479(12) Uani 1 1 d . . . . .
H1A H 0.555321 0.702729 0.669987 0.057 Uiso 1 1 calc R U . . .
H1B H 0.438453 0.736172 0.689011 0.057 Uiso 1 1 calc R U . . .
C2 C 0.4345(4) 0.6074(3) 0.5607(3) 0.0497(13) Uani 1 1 d . . . . .
H2A H 0.385467 0.570843 0.540540 0.060 Uiso 1 1 calc R U . . .
H2B H 0.412598 0.650375 0.532866 0.060 Uiso 1 1 calc R U . . .
C3 C 0.5519(4) 0.5903(3) 0.5368(3) 0.0513(13) Uani 1 1 d . . . . .
H3A H 0.600413 0.626568 0.556543 0.077 Uiso 1 1 calc R U . . .
H3B H 0.557638 0.586232 0.475350 0.077 Uiso 1 1 calc R U . . .
H3C H 0.572928 0.547125 0.563082 0.077 Uiso 1 1 calc R U . . .
C4 C 0.2764(4) 0.6358(3) 0.7011(4) 0.0697(16) Uani 1 1 d . . . . .
H4A H 0.273254 0.649614 0.761135 0.084 Uiso 1 1 calc R U . . .
H4B H 0.254322 0.675821 0.667222 0.084 Uiso 1 1 calc R U . . .
C5 C 0.1970(5) 0.5841(3) 0.6886(6) 0.107(3) Uani 1 1 d . . . . .
H5A H 0.206075 0.564322 0.632267 0.161 Uiso 1 1 calc R U . . .
H5B H 0.123845 0.603829 0.693453 0.161 Uiso 1 1 calc R U . . .
H5C H 0.206237 0.548538 0.731274 0.161 Uiso 1 1 calc R U . . .
C6 C 0.6752(3) 0.40872(16) 0.7589(3) 0.0269(7) Uani 1 1 d . . . . .
C7 C 0.7626(3) 0.32106(18) 0.8560(2) 0.0273(8) Uani 1 1 d . . . . .
C8 C 0.6926(3) 0.26952(19) 0.8867(2) 0.0332(9) Uani 1 1 d . . . . .
C9 C 0.7207(4) 0.2375(2) 0.9626(3) 0.0412(11) Uani 1 1 d . . . . .
H9 H 0.675928 0.202140 0.984251 0.049 Uiso 1 1 calc R U . . .
C10 C 0.8134(4) 0.2572(2) 1.0063(3) 0.0473(12) Uani 1 1 d . . . . .
H10 H 0.831758 0.234967 1.057565 0.057 Uiso 1 1 calc R U . . .
C11 C 0.8795(4) 0.3089(2) 0.9761(3) 0.0450(11) Uani 1 1 d . . . . .
H11 H 0.941918 0.322043 1.007575 0.054 Uiso 1 1 calc R U . . .
C12 C 0.8560(3) 0.3422(2) 0.8997(3) 0.0371(9) Uani 1 1 d . . . . .
C13 C 0.5911(4) 0.2506(2) 0.8384(3) 0.0494(11) Uani 1 1 d . . . . .
H13A H 0.562110 0.207553 0.860107 0.074 Uiso 1 1 calc R U . . .
H13B H 0.609034 0.245425 0.778464 0.074 Uiso 1 1 calc R U . . .
H13C H 0.536307 0.286462 0.845063 0.074 Uiso 1 1 calc R U . . .
C14 C 0.9288(4) 0.3984(3) 0.8667(3) 0.0581(13) Uani 1 1 d . . . . .
H14A H 0.890375 0.441996 0.870373 0.087 Uiso 1 1 calc R U . . .
H14B H 0.947609 0.389094 0.807697 0.087 Uiso 1 1 calc R U . . .
H14C H 0.995592 0.400407 0.900494 0.087 Uiso 1 1 calc R U . . .
C15 C -0.1850(7) 0.500000 0.500000 0.066(2) Uani 1 2 d S T P . .
H15A H -0.232527 0.469362 0.533277 0.080 Uiso 0.5 1 calc R U P . .
H15B H -0.232532 0.530636 0.466724 0.080 Uiso 0.5 1 calc R U P . .
Cl1 Cl -0.10481(15) 0.54894(8) 0.56917(11) 0.0871(5) Uani 1 1 d . . . . .

loop_
_atom_site_aniso_label
_atom_site_aniso_U_11
_atom_site_aniso_U_22
_atom_site_aniso_U_33
_atom_site_aniso_U_23
_atom_site_aniso_U_13
_atom_site_aniso_U_12
Pd1 0.02645(17) 0.01660(14) 0.02156(14) 0.000 0.00051(19) 0.000
P1 0.0344(6) 0.0310(5) 0.0357(5) 0.0109(4) 0.0041(4) 0.0072(4)
S1 0.0468(6) 0.0361(5) 0.0240(4) 0.0062(4) 0.0055(4) 0.0181(4)
N1 0.0288(17) 0.0274(16) 0.0293(17) 0.0034(11) 0.0023(12) 0.0056(13)
N2 0.042(2) 0.040(2) 0.0304(18) -0.0021(15) 0.0053(16) 0.0106(16)
N3 0.046(2) 0.047(2) 0.0285(17) 0.0027(15) 0.0061(15) 0.0089(17)
N4 0.044(2) 0.0351(18) 0.0255(16) 0.0050(13) 0.0048(14) 0.0056(15)
C1 0.071(3) 0.0221(16) 0.050(2) 0.0062(15) 0.017(3) 0.012(2)
C2 0.070(4) 0.045(3) 0.035(2) 0.011(2) -0.011(2) 0.001(2)
C3 0.073(3) 0.047(3) 0.034(2) -0.002(2) 0.015(2) -0.007(2)
C4 0.048(3) 0.074(4) 0.087(4) 0.027(3) 0.005(3) 0.019(3)
C5 0.056(4) 0.077(5) 0.189(8) 0.020(5) 0.015(5) 0.013(3)
C6 0.0271(16) 0.0253(15) 0.028(2) 0.0061(18) -0.0012(17) 0.0036(13)
C7 0.031(2) 0.0247(19) 0.0265(18) 0.0008(14) 0.0028(15) 0.0087(15)
C8 0.041(2) 0.0240(19) 0.035(2) 0.0017(15) 0.0033(17) 0.0076(16)
C9 0.054(3) 0.030(2) 0.039(2) 0.0082(18) 0.006(2) 0.0069(19)
C10 0.068(3) 0.043(2) 0.031(2) 0.0081(19) 0.000(2) 0.022(2)
C11 0.049(3) 0.048(3) 0.038(2) -0.0001(19) -0.014(2) 0.012(2)
C12 0.041(2) 0.034(2) 0.037(2) 0.0018(17) -0.0019(18) 0.0063(18)
C13 0.046(3) 0.047(3) 0.055(3) 0.005(2) -0.001(2) -0.012(2)
C14 0.051(3) 0.066(3) 0.057(3) 0.006(2) -0.012(2) -0.017(3)
C15 0.060(5) 0.073(5) 0.066(5) 0.034(4) 0.000 0.000
Cl1 0.1051(12) 0.0592(9) 0.0971(11) 0.0044(8) -0.0014(10) 0.0002(8)

loop_
_atom_type_symbol
_atom_type_description
_atom_type_scat_dispersion_real
_atom_type_scat_dispersion_imag
_atom_type_scat_source
C C 0.0033 0.0016 'International Tables Vol C Tables 4.2.6.8 and 6.1.1.4'
H H 0.0000 0.0000 'International Tables Vol C Tables 4.2.6.8 and 6.1.1.4'
N N 0.0061 0.0033 'International Tables Vol C Tables 4.2.6.8 and 6.1.1.4'
P P 0.1023 0.0942 'International Tables Vol C Tables 4.2.6.8 and 6.1.1.4'
S S 0.1246 0.1234 'International Tables Vol C Tables 4.2.6.8 and 6.1.1.4'
Pd Pd -0.9988 1.0072 'International Tables Vol C Tables 4.2.6.8 and 6.1.1.4'
Cl Cl 0.1484 0.1585 'International Tables Vol C Tables 4.2.6.8 and 6.1.1.4'

loop_
_geom_angle_atom_site_label_1
_geom_angle_atom_site_label_2
_geom_angle_atom_site_label_3
_geom_angle
_geom_angle_site_symmetry_1
_geom_angle_site_symmetry_3
_geom_angle_publ_flag
P1 Pd1 P1 84.91(6) 3_656 . ?
P1 Pd1 S1 175.13(4) 3_656 3_656 ?
P1 Pd1 S1 90.32(4) . 3_656 ?
P1 Pd1 S1 90.32(4) 3_656 . ?
P1 Pd1 S1 175.13(4) . . ?
S1 Pd1 S1 94.46(5) 3_656 . ?
C2 P1 C1 105.9(2) . . ?
C2 P1 C4 109.2(3) . . ?
C1 P1 C4 101.3(3) . . ?
C2 P1 Pd1 113.69(16) . . ?
C1 P1 Pd1 108.87(16) . . ?
C4 P1 Pd1 116.61(18) . . ?
C6 S1 Pd1 101.18(13) . . ?
C6 N1 N2 108.4(3) . . ?
C6 N1 C7 130.0(3) . . ?
N2 N1 C7 121.2(3) . . ?
N3 N2 N1 106.2(3) . . ?
N2 N3 N4 111.4(3) . . ?
C6 N4 N3 106.4(3) . . ?
C1 C1 P1 108.8(2) 3_656 . ?
C3 C2 P1 111.0(3) . . ?
C5 C4 P1 118.4(5) . . ?
N4 C6 N1 107.6(3) . . ?
N4 C6 S1 129.9(3) . . ?
N1 C6 S1 122.5(3) . . ?
C12 C7 C8 122.6(3) . . ?
C12 C7 N1 117.9(3) . . ?
C8 C7 N1 119.5(3) . . ?
C9 C8 C7 117.9(4) . . ?
C9 C8 C13 121.9(4) . . ?
C7 C8 C13 120.2(3) . . ?
C10 C9 C8 120.4(4) . . ?
C11 C10 C9 120.8(4) . . ?
C10 C11 C12 121.3(4) . . ?
C7 C12 C11 117.0(4) . . ?
C7 C12 C14 121.9(4) . . ?
C11 C12 C14 121.1(4) . . ?
Cl1 C15 Cl1 112.0(4) 4_566 . ?

loop_
_geom_bond_atom_site_label_1
_geom_bond_atom_site_label_2
_geom_bond_distance
_geom_bond_site_symmetry_2
_geom_bond_publ_flag
Pd1 P1 2.2491(10) 3_656 ?
Pd1 P1 2.2491(10) . ?
Pd1 S1 2.3875(9) 3_656 ?
Pd1 S1 2.3875(9) . ?
P1 C2 1.819(4) . ?
P1 C1 1.825(5) . ?
P1 C4 1.830(5) . ?
S1 C6 1.712(4) . ?
N1 C6 1.356(4) . ?
N1 N2 1.359(4) . ?
N1 C7 1.426(4) . ?
N2 N3 1.289(5) . ?
N3 N4 1.356(5) . ?
N4 C6 1.324(5) . ?
C1 C1 1.513(8) 3_656 ?
C2 C3 1.510(6) . ?
C4 C5 1.407(8) . ?
C7 C12 1.387(5) . ?
C7 C8 1.400(5) . ?
C8 C9 1.386(6) . ?
C8 C13 1.493(6) . ?
C9 C10 1.373(6) . ?
C10 C11 1.371(7) . ?
C11 C12 1.393(6) . ?
C12 C14 1.497(6) . ?
C15 Cl1 1.741(5) 4_566 ?
C15 Cl1 1.741(5) . ?
